data_4339938
loop_
_publ_author_name
'Barrios, Leon\'i A'
'Ribas, Joan'
'Arom\'i, Guillem'
'Ribas-Ari\~no, Jordi'
'Gamez, Patrick'
'Roubeau, Olivier'
'Teat, Simon J.'

_publ_section_title
;
 Preparation and structure of three solvatomorphs of the polymer
 [Co(dbm)2(4ptz)]n: spin canting depending on the supramolecular
 organization.
;
_journal_issue 17
_journal_name_full 'Inorganic chemistry'
_journal_page_first 7154
_journal_page_last 7162
_journal_paper_doi 10.1021/ic7004979
_journal_volume 46
_journal_year 2007
_chemical_formula_moiety 'C48 H34 Co N6 O4, C4 H8 O'
_chemical_formula_sum 'C52 H42 Co N6 O5'
_chemical_formula_weight 889.85
_chemical_name_systematic
; 
 ? 
;
_space_group_IT_number 2
_symmetry_cell_setting triclinic
_symmetry_space_group_name_Hall '-P 1'
_symmetry_space_group_name_H-M 'P -1'
_atom_sites_solution_hydrogens geom
_atom_sites_solution_primary direct
_atom_sites_solution_secondary difmap
_audit_creation_method SHELXL-97
_cell_angle_alpha 71.850(2)
_cell_angle_beta 71.099(2)
_cell_angle_gamma 70.895(2)
_cell_formula_units_Z 2
_cell_length_a 12.1547(5)
_cell_length_b 13.4488(5)
_cell_length_c 15.7972(7)
_cell_measurement_reflns_used 7891
_cell_measurement_temperature 150(2)
_cell_measurement_theta_max 31.9
_cell_measurement_theta_min 3.9
_cell_volume 2246.70(16)
_computing_cell_refinement 'Bruker SAINT v7.06a'
_computing_data_collection 'Bruker APEX2'
_computing_data_reduction 'Bruker SAINT v7.06a'
_computing_molecular_graphics 'Bruker SHELXTL'
_computing_publication_material 'Bruker SHELXTL and local programs'
_computing_structure_refinement 'Bruker SHELXTL'
_computing_structure_solution 'Bruker SHELXTL'
_diffrn_ambient_temperature 150(2)
_diffrn_measured_fraction_theta_full 0.951
_diffrn_measured_fraction_theta_max 0.951
_diffrn_measurement_device_type 'Bruker APEX II CCD diffractometer'
_diffrn_measurement_method '\w rotation with narrow frames'
_diffrn_radiation_monochromator 'silicon 111'
_diffrn_radiation_source 'Daresbury SRS station 16.2'
_diffrn_radiation_type synchrotron
_diffrn_radiation_wavelength 0.84570
_diffrn_reflns_av_R_equivalents 0.0252
_diffrn_reflns_av_sigmaI/netI 0.0408
_diffrn_reflns_limit_h_max 15
_diffrn_reflns_limit_h_min -14
_diffrn_reflns_limit_k_max 16
_diffrn_reflns_limit_k_min -16
_diffrn_reflns_limit_l_max 18
_diffrn_reflns_limit_l_min -19
_diffrn_reflns_number 15940
_diffrn_reflns_theta_full 31.89
_diffrn_reflns_theta_max 31.89
_diffrn_reflns_theta_min 3.89
_diffrn_standards_number 0
_exptl_absorpt_coefficient_mu 0.807
_exptl_absorpt_correction_T_max 0.95
_exptl_absorpt_correction_T_min 0.90
_exptl_absorpt_correction_type multi-scan
_exptl_absorpt_process_details 'SADABS Blessing 1987, SIEMENS 1996'
_exptl_crystal_colour red
_exptl_crystal_density_diffrn 1.315
_exptl_crystal_density_method 'not measured'
_exptl_crystal_description block
_exptl_crystal_F_000 428
_exptl_crystal_size_max 0.27
_exptl_crystal_size_mid 0.12
_exptl_crystal_size_min 0.12
_refine_diff_density_max 0.635
_refine_diff_density_min -0.739
_refine_diff_density_rms 0.055
_refine_ls_extinction_method none
_refine_ls_goodness_of_fit_ref 1.064
_refine_ls_hydrogen_treatment constr
_refine_ls_matrix_type full
_refine_ls_number_parameters 580
_refine_ls_number_reflns 8741
_refine_ls_number_restraints 0
_refine_ls_restrained_S_all 1.064
_refine_ls_R_factor_all 0.0547
_refine_ls_R_factor_gt 0.0457
_refine_ls_shift/su_max 0.002
_refine_ls_shift/su_mean 0.000
_refine_ls_structure_factor_coef Fsqd
_refine_ls_weighting_details 'calc w=1/[\s^2^(Fo^2^)+(0.0650P)^2^+1.0480P] where P=(Fo^2^+2Fc^2^)/3'
_refine_ls_weighting_scheme calc
_refine_ls_wR_factor_gt 0.1178
_refine_ls_wR_factor_ref 0.1230
_reflns_number_gt 7365
_reflns_number_total 8741
_reflns_threshold_expression >2sigma(I)
_cod_data_source_file ic7004979-file003.cif
_cod_data_source_block ga469
_cod_original_sg_symbol_H-M P-1
_cod_database_code 4339938

loop_
_symmetry_equiv_pos_as_xyz
'x, y, z'
'-x, -y, -z'

loop_
_atom_site_label
_atom_site_type_symbol
_atom_site_fract_x
_atom_site_fract_y
_atom_site_fract_z
_atom_site_U_iso_or_equiv
_atom_site_adp_type
_atom_site_occupancy
_atom_site_symmetry_multiplicity
_atom_site_calc_flag
_atom_site_refinement_flags
Co1 Co 0.0000 0.5000 0.5000 0.02085(11) Uani 1 2 d S
Co2 Co 1.0000 0.0000 0.0000 0.02118(11) Uani 1 2 d S
N1 N 0.16952(15) 0.53004(14) 0.40184(11) 0.0251(4) Uani 1 1 d .
C2 C 0.27341(18) 0.45271(17) 0.40002(14) 0.0276(4) Uani 1 1 d .
H2A H 0.2802 0.3960 0.4534 0.033 Uiso 1 1 calc R
C3 C 0.37078(18) 0.45160(17) 0.32439(14) 0.0273(4) Uani 1 1 d .
H3A H 0.4418 0.3945 0.3254 0.033 Uiso 1 1 calc R
C4 C 0.36278(18) 0.53578(16) 0.24666(14) 0.0246(4) Uani 1 1 d .
N5 N 0.45286(15) 0.62295(13) 0.09293(11) 0.0248(4) Uani 1 1 d .
C5 C 0.25818(19) 0.61935(17) 0.24984(14) 0.0297(5) Uani 1 1 d .
H5A H 0.2513 0.6801 0.1994 0.036 Uiso 1 1 calc R
C6 C 0.16415(19) 0.61208(17) 0.32823(14) 0.0303(5) Uani 1 1 d .
H6A H 0.0923 0.6685 0.3294 0.036 Uiso 1 1 calc R
C7 C 0.46179(18) 0.53500(16) 0.16165(14) 0.0244(4) Uani 1 1 d .
N8 N 0.55169(15) 0.44451(13) 0.15951(11) 0.0250(4) Uani 1 1 d .
C9 C 0.63432(18) 0.44668(16) 0.07929(14) 0.0240(4) Uani 1 1 d .
C10 C 0.72881(18) 0.34479(16) 0.06724(14) 0.0247(4) Uani 1 1 d .
C11 C 0.73900(19) 0.25393(16) 0.13950(14) 0.0278(4) Uani 1 1 d .
H11A H 0.6905 0.2569 0.1999 0.033 Uiso 1 1 calc R
C12 C 0.82156(19) 0.15879(17) 0.12144(14) 0.0279(4) Uani 1 1 d .
H12A H 0.8290 0.0969 0.1709 0.033 Uiso 1 1 calc R
N13 N 0.89146(15) 0.15048(13) 0.03698(12) 0.0259(4) Uani 1 1 d .
C14 C 0.88265(19) 0.23930(17) -0.03142(15) 0.0293(5) Uani 1 1 d .
H14A H 0.9329 0.2345 -0.0910 0.035 Uiso 1 1 calc R
C15 C 0.80388(19) 0.33773(17) -0.01957(14) 0.0279(4) Uani 1 1 d .
H15A H 0.8011 0.3992 -0.0696 0.034 Uiso 1 1 calc R
N16 N 0.63661(15) 0.53120(13) 0.00699(12) 0.0265(4) Uani 1 1 d .
C17 C 0.54451(18) 0.61800(16) 0.01784(14) 0.0242(4) Uani 1 1 d .
C18 C 0.54224(18) 0.71401(16) -0.05966(14) 0.0253(4) Uani 1 1 d .
C19 C 0.6316(2) 0.7127(2) -0.14078(17) 0.0419(6) Uani 1 1 d .
H19A H 0.6976 0.6512 -0.1469 0.050 Uiso 1 1 calc R
C20 C 0.6223(2) 0.8031(2) -0.21255(18) 0.0538(8) Uani 1 1 d .
H20A H 0.6840 0.8013 -0.2678 0.065 Uiso 1 1 calc R
N21 N 0.53264(18) 0.89279(16) -0.20975(14) 0.0402(5) Uani 1 1 d .
C22 C 0.4485(2) 0.89293(17) -0.13128(16) 0.0323(5) Uani 1 1 d .
H22A H 0.3838 0.9558 -0.1272 0.039 Uiso 1 1 calc R
C23 C 0.44913(19) 0.80713(17) -0.05488(15) 0.0300(5) Uani 1 1 d .
H23A H 0.3869 0.8119 -0.0001 0.036 Uiso 1 1 calc R
O24 O -0.08671(12) 0.65519(11) 0.45179(9) 0.0241(3) Uani 1 1 d .
C25 C -0.12799(17) 0.73188(16) 0.49359(13) 0.0225(4) Uani 1 1 d .
C26 C -0.10471(18) 0.72677(16) 0.57631(13) 0.0254(4) Uani 1 1 d .
H26 H -0.1394 0.7893 0.6010 0.031 Uiso 1 1 calc R
C27 C 0.03409(17) 0.36336(16) 0.37415(13) 0.0227(4) Uani 1 1 d .
O28 O -0.02031(12) 0.45225(11) 0.39750(9) 0.0260(3) Uani 1 1 d .
C29 C -0.21018(18) 0.83131(16) 0.45031(14) 0.0264(4) Uani 1 1 d .
C30 C -0.2453(3) 0.8308(2) 0.3766(2) 0.0604(9) Uani 1 1 d .
H30A H -0.2155 0.7677 0.3528 0.073 Uiso 1 1 calc R
C31 C -0.3232(4) 0.9199(3) 0.3355(2) 0.0727(11) Uani 1 1 d .
H31A H -0.3476 0.9163 0.2854 0.087 Uiso 1 1 calc R
C32 C -0.3646(3) 1.0120(2) 0.3665(2) 0.0582(8) Uani 1 1 d .
H32A H -0.4152 1.0743 0.3370 0.070 Uiso 1 1 calc R
C33 C -0.3326(4) 1.0134(3) 0.4401(3) 0.1030(18) Uani 1 1 d .
H33A H -0.3627 1.0768 0.4636 0.124 Uiso 1 1 calc R
C34 C -0.2564(4) 0.9239(3) 0.4821(3) 0.0872(14) Uani 1 1 d .
H34A H -0.2357 0.9269 0.5342 0.105 Uiso 1 1 calc R
C35 C 0.02445(18) 0.35652(17) 0.28380(14) 0.0267(4) Uani 1 1 d .
C36 C 0.0039(3) 0.4512(2) 0.21783(18) 0.0515(7) Uani 1 1 d .
H36A H -0.0050 0.5182 0.2307 0.062 Uiso 1 1 calc R
C37 C -0.0037(4) 0.4489(3) 0.1324(2) 0.0776(12) Uani 1 1 d .
H37A H -0.0167 0.5143 0.0870 0.093 Uiso 1 1 calc R
C38 C 0.0076(3) 0.3523(3) 0.11352(19) 0.0605(8) Uani 1 1 d .
H38A H 0.0026 0.3510 0.0551 0.073 Uiso 1 1 calc R
C39 C 0.0258(2) 0.2586(2) 0.17882(19) 0.0458(6) Uani 1 1 d .
H39A H 0.0325 0.1920 0.1661 0.055 Uiso 1 1 calc R
C40 C 0.0345(2) 0.25990(19) 0.26376(16) 0.0353(5) Uani 1 1 d .
H40A H 0.0476 0.1941 0.3087 0.042 Uiso 1 1 calc R
O41 O 1.07028(13) -0.04543(11) 0.11111(10) 0.0273(3) Uani 1 1 d .
C42 C 1.14792(18) -0.00810(16) 0.12035(14) 0.0254(4) Uani 1 1 d .
C43 C 0.78725(19) -0.06021(17) -0.04962(15) 0.0295(5) Uani 1 1 d .
H43 H 0.7306 -0.0821 -0.0648 0.035 Uiso 1 1 calc R
C44 C 0.79844(18) -0.09895(16) 0.04113(14) 0.0254(4) Uani 1 1 d .
O45 O 0.86722(12) -0.07623(11) 0.07433(10) 0.0266(3) Uani 1 1 d .
C46 C 1.1643(2) -0.03647(16) 0.21602(15) 0.0283(4) Uani 1 1 d .
C47 C 1.0735(3) -0.0687(2) 0.28961(17) 0.0458(6) Uani 1 1 d .
H47A H 1.0041 -0.0752 0.2786 0.055 Uiso 1 1 calc R
C48 C 1.0833(3) -0.0915(3) 0.37919(19) 0.0625(9) Uani 1 1 d .
H48A H 1.0203 -0.1128 0.4291 0.075 Uiso 1 1 calc R
C49 C 1.1846(3) -0.0835(2) 0.39616(18) 0.0543(8) Uani 1 1 d .
H49A H 1.1913 -0.0998 0.4576 0.065 Uiso 1 1 calc R
C50 C 1.2749(3) -0.0520(2) 0.32439(18) 0.0449(6) Uani 1 1 d .
H50A H 1.3441 -0.0460 0.3361 0.054 Uiso 1 1 calc R
C51 C 1.2659(2) -0.02860(19) 0.23419(17) 0.0363(5) Uani 1 1 d .
H51A H 1.3292 -0.0072 0.1847 0.044 Uiso 1 1 calc R
C52 C 0.72604(19) -0.17571(18) 0.10731(15) 0.0299(5) Uani 1 1 d .
C53 C 0.7765(2) -0.2569(2) 0.17312(17) 0.0422(6) Uani 1 1 d .
H53A H 0.8559 -0.2634 0.1751 0.051 Uiso 1 1 calc R
C54 C 0.7125(3) -0.3289(3) 0.23617(19) 0.0559(7) Uani 1 1 d .
H54A H 0.7488 -0.3861 0.2796 0.067 Uiso 1 1 calc R
C55 C 0.5951(3) -0.3169(3) 0.23531(19) 0.0542(8) Uani 1 1 d .
H55A H 0.5505 -0.3653 0.2789 0.065 Uiso 1 1 calc R
C56 C 0.5431(2) -0.2350(2) 0.1714(2) 0.0476(7) Uani 1 1 d .
H56A H 0.4621 -0.2262 0.1720 0.057 Uiso 1 1 calc R
C57 C 0.6085(2) -0.1654(2) 0.10626(18) 0.0380(5) Uani 1 1 d .
H57A H 0.5732 -0.1107 0.0609 0.046 Uiso 1 1 calc R
O58 O 0.5995(2) 0.2955(2) 0.41844(18) 0.0751(7) Uani 1 1 d .
C59 C 0.6955(4) 0.3438(4) 0.3771(3) 0.0866(12) Uani 1 1 d .
H59A H 0.6786 0.4017 0.3227 0.104 Uiso 1 1 calc R
H59B H 0.7694 0.2894 0.3563 0.104 Uiso 1 1 calc R
C60 C 0.7127(5) 0.3879(5) 0.4407(3) 0.132(2) Uani 1 1 d .
H60A H 0.6989 0.4674 0.4185 0.159 Uiso 1 1 calc R
H60B H 0.7962 0.3576 0.4475 0.159 Uiso 1 1 calc R
C61 C 0.6272(3) 0.3612(3) 0.5305(2) 0.0583(8) Uani 1 1 d .
H61A H 0.5773 0.4275 0.5522 0.070 Uiso 1 1 calc R
H61B H 0.6701 0.3122 0.5775 0.070 Uiso 1 1 calc R
C62 C 0.5517(3) 0.3065(3) 0.5109(2) 0.0607(8) Uani 1 1 d .
H62A H 0.5534 0.2345 0.5534 0.073 Uiso 1 1 calc R
H62B H 0.4674 0.3502 0.5196 0.073 Uiso 1 1 calc R

loop_
_atom_site_aniso_label
_atom_site_aniso_U_11
_atom_site_aniso_U_22
_atom_site_aniso_U_33
_atom_site_aniso_U_23
_atom_site_aniso_U_13
_atom_site_aniso_U_12
Co1 0.0238(2) 0.01999(19) 0.01554(19) -0.00781(14) -0.00093(14) -0.00170(14)
Co2 0.02223(19) 0.01976(19) 0.0226(2) -0.00948(15) -0.00402(15) -0.00372(14)
N1 0.0261(8) 0.0258(9) 0.0200(8) -0.0081(7) 0.0003(7) -0.0052(7)
C2 0.0287(10) 0.0278(11) 0.0228(10) -0.0035(8) -0.0047(8) -0.0067(8)
C3 0.0245(10) 0.0257(10) 0.0267(11) -0.0065(8) -0.0019(8) -0.0039(8)
C4 0.0254(10) 0.0252(10) 0.0217(10) -0.0092(8) 0.0010(8) -0.0073(8)
N5 0.0262(8) 0.0217(8) 0.0228(9) -0.0078(7) 0.0004(7) -0.0052(7)
C5 0.0322(11) 0.0251(10) 0.0221(10) -0.0040(8) 0.0013(9) -0.0039(9)
C6 0.0294(11) 0.0267(11) 0.0244(11) -0.0084(8) 0.0021(8) 0.0001(8)
C7 0.0265(10) 0.0222(10) 0.0238(10) -0.0098(8) -0.0007(8) -0.0064(8)
N8 0.0261(8) 0.0216(8) 0.0234(9) -0.0079(7) -0.0001(7) -0.0044(7)
C9 0.0258(10) 0.0216(10) 0.0243(10) -0.0088(8) -0.0013(8) -0.0070(8)
C10 0.0246(10) 0.0223(10) 0.0254(10) -0.0102(8) -0.0003(8) -0.0051(8)
C11 0.0298(10) 0.0257(10) 0.0243(10) -0.0096(8) -0.0004(8) -0.0051(8)
C12 0.0316(11) 0.0250(10) 0.0241(10) -0.0066(8) -0.0035(8) -0.0059(8)
N13 0.0265(9) 0.0225(8) 0.0268(9) -0.0095(7) -0.0037(7) -0.0029(7)
C14 0.0299(11) 0.0280(11) 0.0252(11) -0.0109(9) 0.0008(8) -0.0041(9)
C15 0.0299(10) 0.0226(10) 0.0246(10) -0.0055(8) 0.0004(8) -0.0049(8)
N16 0.0271(9) 0.0226(9) 0.0240(9) -0.0075(7) 0.0015(7) -0.0044(7)
C17 0.0253(10) 0.0223(10) 0.0249(10) -0.0097(8) -0.0010(8) -0.0071(8)
C18 0.0274(10) 0.0239(10) 0.0238(10) -0.0062(8) -0.0023(8) -0.0086(8)
C19 0.0338(12) 0.0340(12) 0.0338(13) -0.0012(10) 0.0066(10) 0.0015(10)
C20 0.0427(14) 0.0489(16) 0.0362(14) 0.0055(12) 0.0092(11) -0.0015(12)
N21 0.0363(10) 0.0358(11) 0.0358(11) 0.0046(9) -0.0051(9) -0.0087(9)
C22 0.0334(11) 0.0243(11) 0.0371(12) -0.0057(9) -0.0083(10) -0.0061(9)
C23 0.0313(11) 0.0248(10) 0.0300(11) -0.0093(9) -0.0016(9) -0.0050(9)
O24 0.0283(7) 0.0229(7) 0.0166(7) -0.0079(5) -0.0017(5) -0.0014(6)
C25 0.0230(9) 0.0220(9) 0.0184(9) -0.0043(7) 0.0001(7) -0.0060(8)
C26 0.0301(10) 0.0230(10) 0.0206(10) -0.0098(8) -0.0025(8) -0.0027(8)
C27 0.0242(9) 0.0263(10) 0.0169(9) -0.0075(8) -0.0004(7) -0.0077(8)
O28 0.0302(7) 0.0240(7) 0.0221(7) -0.0097(6) -0.0057(6) -0.0014(6)
C29 0.0297(10) 0.0232(10) 0.0233(10) -0.0040(8) -0.0061(8) -0.0045(8)
C30 0.096(2) 0.0381(14) 0.0454(16) -0.0214(12) -0.0434(16) 0.0228(15)
C31 0.114(3) 0.0499(18) 0.0555(19) -0.0174(15) -0.060(2) 0.0214(18)
C32 0.077(2) 0.0357(14) 0.0586(18) -0.0096(13) -0.0426(16) 0.0147(13)
C33 0.157(4) 0.050(2) 0.118(3) -0.051(2) -0.103(3) 0.052(2)
C34 0.136(3) 0.0485(18) 0.095(3) -0.0447(19) -0.091(3) 0.042(2)
C35 0.0299(10) 0.0306(11) 0.0195(10) -0.0085(8) -0.0048(8) -0.0063(9)
C36 0.095(2) 0.0393(14) 0.0340(14) -0.0006(11) -0.0312(14) -0.0274(15)
C37 0.155(4) 0.063(2) 0.0347(16) 0.0118(14) -0.052(2) -0.048(2)
C38 0.095(2) 0.072(2) 0.0317(14) -0.0152(14) -0.0263(15) -0.0290(18)
C39 0.0539(15) 0.0495(15) 0.0451(15) -0.0286(13) -0.0212(12) -0.0016(12)
C40 0.0406(12) 0.0338(12) 0.0347(12) -0.0168(10) -0.0150(10) 0.0004(10)
O41 0.0324(8) 0.0271(7) 0.0264(8) -0.0070(6) -0.0100(6) -0.0089(6)
C42 0.0294(10) 0.0202(10) 0.0272(11) -0.0110(8) -0.0075(8) -0.0011(8)
C43 0.0331(11) 0.0318(11) 0.0285(11) -0.0109(9) -0.0070(9) -0.0116(9)
C44 0.0267(10) 0.0218(10) 0.0278(10) -0.0137(8) -0.0009(8) -0.0044(8)
O45 0.0278(7) 0.0285(8) 0.0254(7) -0.0101(6) -0.0032(6) -0.0093(6)
C46 0.0387(12) 0.0215(10) 0.0281(11) -0.0058(8) -0.0129(9) -0.0074(9)
C47 0.0609(16) 0.0575(16) 0.0321(13) 0.0039(11) -0.0187(12) -0.0380(14)
C48 0.084(2) 0.088(2) 0.0303(14) 0.0120(14) -0.0170(14) -0.0611(19)
C49 0.089(2) 0.0588(17) 0.0310(13) 0.0092(12) -0.0303(14) -0.0428(17)
C50 0.0578(16) 0.0476(15) 0.0401(14) -0.0020(11) -0.0266(13) -0.0205(13)
C51 0.0388(12) 0.0388(13) 0.0341(12) -0.0073(10) -0.0140(10) -0.0098(10)
C52 0.0335(11) 0.0324(11) 0.0277(11) -0.0169(9) 0.0023(9) -0.0137(9)
C53 0.0497(14) 0.0476(14) 0.0315(13) -0.0036(11) -0.0044(11) -0.0256(12)
C54 0.074(2) 0.0575(18) 0.0382(15) 0.0041(13) -0.0117(14) -0.0363(16)
C55 0.0678(19) 0.0634(19) 0.0406(15) -0.0166(14) 0.0097(13) -0.0466(16)
C56 0.0430(14) 0.0560(17) 0.0542(17) -0.0285(14) 0.0066(12) -0.0293(13)
C57 0.0373(12) 0.0383(13) 0.0447(14) -0.0193(11) -0.0022(10) -0.0162(10)
O58 0.0806(16) 0.0715(16) 0.0880(18) -0.0254(14) -0.0280(14) -0.0246(13)
C59 0.071(2) 0.127(4) 0.075(3) -0.042(3) -0.001(2) -0.042(2)
C60 0.137(4) 0.241(7) 0.074(3) -0.077(4) 0.045(3) -0.148(5)
C61 0.0539(17) 0.0642(19) 0.0571(18) -0.0140(15) -0.0109(14) -0.0179(15)
C62 0.0533(17) 0.0612(19) 0.066(2) -0.0041(16) -0.0171(15) -0.0204(15)

loop_
_atom_type_symbol
_atom_type_description
_atom_type_scat_dispersion_real
_atom_type_scat_dispersion_imag
_atom_type_scat_source
C C 0.0033 0.0016 'International Tables Vol C Tables 4.2.6.8 and 6.1.1.4'
H H 0.0000 0.0000 'International Tables Vol C Tables 4.2.6.8 and 6.1.1.4'
N N 0.0061 0.0033 'International Tables Vol C Tables 4.2.6.8 and 6.1.1.4'
O O 0.0106 0.0060 'International Tables Vol C Tables 4.2.6.8 and 6.1.1.4'
Co Co 0.3494 0.9721 'International Tables Vol C Tables 4.2.6.8 and 6.1.1.4'

loop_
_geom_angle_atom_site_label_1
_geom_angle_atom_site_label_2
_geom_angle_atom_site_label_3
_geom_angle
_geom_angle_site_symmetry_1
_geom_angle_site_symmetry_3
O28 Co1 O28 180.0 2_566 .
O28 Co1 O24 88.87(5) 2_566 .
O28 Co1 O24 91.13(5) . .
O28 Co1 O24 91.13(5) 2_566 2_566
O28 Co1 O24 88.87(5) . 2_566
O24 Co1 O24 180.0 . 2_566
O28 Co1 N1 84.54(6) 2_566 2_566
O28 Co1 N1 95.46(6) . 2_566
O24 Co1 N1 90.48(6) . 2_566
O24 Co1 N1 89.52(6) 2_566 2_566
O28 Co1 N1 95.46(6) 2_566 .
O28 Co1 N1 84.54(6) . .
O24 Co1 N1 89.52(6) . .
O24 Co1 N1 90.48(6) 2_566 .
N1 Co1 N1 180.0 2_566 .
O45 Co2 O45 180.00(5) . 2_755
O45 Co2 O41 89.56(6) . 2_755
O45 Co2 O41 90.44(6) 2_755 2_755
O45 Co2 O41 90.44(6) . .
O45 Co2 O41 89.56(6) 2_755 .
O41 Co2 O41 180.00(7) 2_755 .
O45 Co2 N13 88.18(6) . 2_755
O45 Co2 N13 91.82(6) 2_755 2_755
O41 Co2 N13 91.32(6) 2_755 2_755
O41 Co2 N13 88.68(6) . 2_755
O45 Co2 N13 91.82(6) . .
O45 Co2 N13 88.18(6) 2_755 .
O41 Co2 N13 88.68(6) 2_755 .
O41 Co2 N13 91.32(6) . .
N13 Co2 N13 180.00(15) 2_755 .
C6 N1 C2 117.42(17) . .
C6 N1 Co1 118.94(14) . .
C2 N1 Co1 121.06(13) . .
N1 C2 C3 123.33(19) . .
N1 C2 H2A 118.3 . .
C3 C2 H2A 118.3 . .
C2 C3 C4 118.73(18) . .
C2 C3 H3A 120.6 . .
C4 C3 H3A 120.6 . .
C3 C4 C5 118.30(18) . .
C3 C4 C7 120.86(18) . .
C5 C4 C7 120.82(18) . .
C7 N5 C17 115.03(17) . .
C6 C5 C4 118.69(19) . .
C6 C5 H5A 120.7 . .
C4 C5 H5A 120.7 . .
N1 C6 C5 123.37(19) . .
N1 C6 H6A 118.3 . .
C5 C6 H6A 118.3 . .
N5 C7 N8 125.38(18) . .
N5 C7 C4 117.46(17) . .
N8 C7 C4 117.14(18) . .
C9 N8 C7 114.17(17) . .
N8 C9 N16 125.58(18) . .
N8 C9 C10 117.52(17) . .
N16 C9 C10 116.83(17) . .
C11 C10 C15 118.88(18) . .
C11 C10 C9 121.60(18) . .
C15 C10 C9 119.40(18) . .
C12 C11 C10 118.53(19) . .
C12 C11 H11A 120.7 . .
C10 C11 H11A 120.7 . .
N13 C12 C11 122.84(19) . .
N13 C12 H12A 118.6 . .
C11 C12 H12A 118.6 . .
C14 N13 C12 117.90(17) . .
C14 N13 Co2 117.12(13) . .
C12 N13 Co2 124.48(14) . .
N13 C14 C15 123.18(19) . .
N13 C14 H14A 118.4 . .
C15 C14 H14A 118.4 . .
C14 C15 C10 118.60(19) . .
C14 C15 H15A 120.7 . .
C10 C15 H15A 120.7 . .
C9 N16 C17 114.97(17) . .
N16 C17 N5 124.69(18) . .
N16 C17 C18 117.46(17) . .
N5 C17 C18 117.83(17) . .
C19 C18 C23 117.9(2) . .
C19 C18 C17 120.78(18) . .
C23 C18 C17 121.34(18) . .
C20 C19 C18 118.4(2) . .
C20 C19 H19A 120.8 . .
C18 C19 H19A 120.8 . .
N21 C20 C19 124.7(2) . .
N21 C20 H20A 117.7 . .
C19 C20 H20A 117.7 . .
C22 N21 C20 116.1(2) . .
N21 C22 C23 124.1(2) . .
N21 C22 H22A 118.0 . .
C23 C22 H22A 118.0 . .
C22 C23 C18 118.9(2) . .
C22 C23 H23A 120.6 . .
C18 C23 H23A 120.6 . .
C25 O24 Co1 127.11(13) . .
O24 C25 C26 124.49(18) . .
O24 C25 C29 115.57(17) . .
C26 C25 C29 119.90(17) . .
C25 C26 C27 125.39(18) . 2_566
C25 C26 H26 117.3 . .
C27 C26 H26 117.3 2_566 .
O28 C27 C26 125.82(18) . 2_566
O28 C27 C35 116.06(18) . .
C26 C27 C35 118.09(17) 2_566 .
C27 O28 Co1 126.32(13) . .
C30 C29 C34 116.6(2) . .
C30 C29 C25 119.74(19) . .
C34 C29 C25 123.6(2) . .
C29 C30 C31 121.9(2) . .
C29 C30 H30A 119.0 . .
C31 C30 H30A 119.0 . .
C32 C31 C30 120.3(3) . .
C32 C31 H31A 119.9 . .
C30 C31 H31A 119.9 . .
C33 C32 C31 118.6(3) . .
C33 C32 H32A 120.7 . .
C31 C32 H32A 120.7 . .
C32 C33 C34 121.1(3) . .
C32 C33 H33A 119.5 . .
C34 C33 H33A 119.5 . .
C29 C34 C33 121.4(3) . .
C29 C34 H34A 119.3 . .
C33 C34 H34A 119.3 . .
C36 C35 C40 118.6(2) . .
C36 C35 C27 118.12(19) . .
C40 C35 C27 123.27(19) . .
C35 C36 C37 120.3(3) . .
C35 C36 H36A 119.8 . .
C37 C36 H36A 119.8 . .
C38 C37 C36 120.3(3) . .
C38 C37 H37A 119.9 . .
C36 C37 H37A 119.9 . .
C39 C38 C37 119.9(2) . .
C39 C38 H38A 120.1 . .
C37 C38 H38A 120.1 . .
C38 C39 C40 120.3(2) . .
C38 C39 H39A 119.9 . .
C40 C39 H39A 119.9 . .
C39 C40 C35 120.7(2) . .
C39 C40 H40A 119.7 . .
C35 C40 H40A 119.7 . .
C42 O41 Co2 126.36(13) . .
O41 C42 C43 124.79(19) . 2_755
O41 C42 C46 115.58(18) . .
C43 C42 C46 119.55(19) 2_755 .
C44 C43 C42 126.1(2) . 2_755
C44 C43 H43 117.0 . .
C42 C43 H43 117.0 2_755 .
O45 C44 C43 125.73(19) . .
O45 C44 C52 115.03(18) . .
C43 C44 C52 119.24(19) . .
C44 O45 Co2 125.43(13) . .
C47 C46 C51 118.5(2) . .
C47 C46 C42 118.8(2) . .
C51 C46 C42 122.6(2) . .
C46 C47 C48 120.5(2) . .
C46 C47 H47A 119.7 . .
C48 C47 H47A 119.7 . .
C49 C48 C47 120.3(3) . .
C49 C48 H48A 119.8 . .
C47 C48 H48A 119.8 . .
C50 C49 C48 119.9(2) . .
C50 C49 H49A 120.1 . .
C48 C49 H49A 120.1 . .
C49 C50 C51 120.3(2) . .
C49 C50 H50A 119.9 . .
C51 C50 H50A 119.9 . .
C50 C51 C46 120.5(2) . .
C50 C51 H51A 119.8 . .
C46 C51 H51A 119.8 . .
C53 C52 C57 119.1(2) . .
C53 C52 C44 118.8(2) . .
C57 C52 C44 122.0(2) . .
C52 C53 C54 120.8(3) . .
C52 C53 H53A 119.6 . .
C54 C53 H53A 119.6 . .
C55 C54 C53 119.5(3) . .
C55 C54 H54A 120.2 . .
C53 C54 H54A 120.2 . .
C56 C55 C54 120.2(2) . .
C56 C55 H55A 119.9 . .
C54 C55 H55A 119.9 . .
C55 C56 C57 120.3(3) . .
C55 C56 H56A 119.9 . .
C57 C56 H56A 119.9 . .
C56 C57 C52 120.0(3) . .
C56 C57 H57A 120.0 . .
C52 C57 H57A 120.0 . .
C59 O58 C62 109.4(3) . .
O58 C59 C60 109.7(3) . .
O58 C59 H59A 109.7 . .
C60 C59 H59A 109.7 . .
O58 C59 H59B 109.7 . .
C60 C59 H59B 109.7 . .
H59A C59 H59B 108.2 . .
C59 C60 C61 108.8(3) . .
C59 C60 H60A 109.9 . .
C61 C60 H60A 109.9 . .
C59 C60 H60B 109.9 . .
C61 C60 H60B 109.9 . .
H60A C60 H60B 108.3 . .
C60 C61 C62 103.8(3) . .
C60 C61 H61A 111.0 . .
C62 C61 H61A 111.0 . .
C60 C61 H61B 111.0 . .
C62 C61 H61B 111.0 . .
H61A C61 H61B 109.0 . .
O58 C62 C61 108.0(3) . .
O58 C62 H62A 110.1 . .
C61 C62 H62A 110.1 . .
O58 C62 H62B 110.1 . .
C61 C62 H62B 110.1 . .
H62A C62 H62B 108.4 . .

loop_
_geom_bond_atom_site_label_1
_geom_bond_atom_site_label_2
_geom_bond_distance
_geom_bond_site_symmetry_2
Co1 O28 2.0262(14) 2_566
Co1 O28 2.0262(14) .
Co1 O24 2.0339(13) .
Co1 O24 2.0339(13) 2_566
Co1 N1 2.2131(16) 2_566
Co1 N1 2.2131(16) .
Co2 O45 2.0346(14) .
Co2 O45 2.0346(14) 2_755
Co2 O41 2.0360(14) 2_755
Co2 O41 2.0360(14) .
Co2 N13 2.1603(16) 2_755
Co2 N13 2.1603(16) .
N1 C6 1.333(3) .
N1 C2 1.346(3) .
C2 C3 1.383(3) .
C2 H2A 0.9500 .
C3 C4 1.392(3) .
C3 H3A 0.9500 .
C4 C5 1.393(3) .
C4 C7 1.485(3) .
N5 C7 1.335(3) .
N5 C17 1.341(2) .
C5 C6 1.389(3) .
C5 H5A 0.9500 .
C6 H6A 0.9500 .
C7 N8 1.344(3) .
N8 C9 1.337(2) .
C9 N16 1.337(3) .
C9 C10 1.491(3) .
C10 C11 1.391(3) .
C10 C15 1.391(3) .
C11 C12 1.388(3) .
C11 H11A 0.9500 .
C12 N13 1.346(3) .
C12 H12A 0.9500 .
N13 C14 1.339(3) .
C14 C15 1.383(3) .
C14 H14A 0.9500 .
C15 H15A 0.9500 .
N16 C17 1.338(3) .
C17 C18 1.477(3) .
C18 C19 1.386(3) .
C18 C23 1.390(3) .
C19 C20 1.382(3) .
C19 H19A 0.9500 .
C20 N21 1.336(3) .
C20 H20A 0.9500 .
N21 C22 1.327(3) .
C22 C23 1.386(3) .
C22 H22A 0.9500 .
C23 H23A 0.9500 .
O24 C25 1.274(2) .
C25 C26 1.401(3) .
C25 C29 1.501(3) .
C26 C27 1.408(3) 2_566
C26 H26 0.9500 .
C27 O28 1.266(2) .
C27 C26 1.408(3) 2_566
C27 C35 1.502(3) .
C29 C30 1.366(3) .
C29 C34 1.367(3) .
C30 C31 1.387(4) .
C30 H30A 0.9500 .
C31 C32 1.356(4) .
C31 H31A 0.9500 .
C32 C33 1.348(4) .
C32 H32A 0.9500 .
C33 C34 1.385(4) .
C33 H33A 0.9500 .
C34 H34A 0.9500 .
C35 C36 1.380(3) .
C35 C40 1.389(3) .
C36 C37 1.392(4) .
C36 H36A 0.9500 .
C37 C38 1.377(4) .
C37 H37A 0.9500 .
C38 C39 1.363(4) .
C38 H38A 0.9500 .
C39 C40 1.386(3) .
C39 H39A 0.9500 .
C40 H40A 0.9500 .
O41 C42 1.268(2) .
C42 C43 1.406(3) 2_755
C42 C46 1.502(3) .
C43 C44 1.400(3) .
C43 C42 1.406(3) 2_755
C43 H43 0.9500 .
C44 O45 1.272(2) .
C44 C52 1.503(3) .
C46 C47 1.387(3) .
C46 C51 1.397(3) .
C47 C48 1.388(4) .
C47 H47A 0.9500 .
C48 C49 1.384(4) .
C48 H48A 0.9500 .
C49 C50 1.367(4) .
C49 H49A 0.9500 .
C50 C51 1.393(3) .
C50 H50A 0.9500 .
C51 H51A 0.9500 .
C52 C53 1.384(3) .
C52 C57 1.395(3) .
C53 C54 1.388(4) .
C53 H53A 0.9500 .
C54 C55 1.386(4) .
C54 H54A 0.9500 .
C55 C56 1.377(4) .
C55 H55A 0.9500 .
C56 C57 1.388(4) .
C56 H56A 0.9500 .
C57 H57A 0.9500 .
O58 C59 1.396(4) .
O58 C62 1.422(4) .
C59 C60 1.412(5) .
C59 H59A 0.9900 .
C59 H59B 0.9900 .
C60 C61 1.481(5) .
C60 H60A 0.9900 .
C60 H60B 0.9900 .
C61 C62 1.499(4) .
C61 H61A 0.9900 .
C61 H61B 0.9900 .
C62 H62A 0.9900 .
C62 H62B 0.9900 .
